data_2222397
loop_
_publ_author_name
'Wang, Xi-Fang'
'Liu, Chong-Bo'
'Huang, De-He'
'Xiong, Zhi-Qiang'

_publ_section_title
;<i>catena</i>-Poly[[[tetraaquacobalt(II)]-\m-4,4'-bipyridine-\k^2^<i>N</i>:<i>N</i>']
 2-[4-(2-carboxylatoethyl)phenoxy]acetate]
;
_journal_coeditor_code LH2836
_journal_issue 7
_journal_name_full 'Acta Crystallographica Section E'
_journal_page_first m764
_journal_page_last m765
_journal_paper_doi 10.1107/S1600536809021552
_journal_volume 65
_journal_year 2009
_chemical_formula_iupac '[Co (C10 H8 N2) (H2 O)4] (C11 H10 O5)'
_chemical_formula_moiety 'C10 H16 Co N2 O4 +, C11 H10 O5 -'
_chemical_formula_sum 'C21 H26 Co N2 O9'
_chemical_formula_weight 509.37
_chemical_name_systematic
;
<i>catena</i>-Poly[[[tetraaquacobalt(II)]-\m-4,4'-bipyridine-
\k^2^<i>N</i>:<i>N</i>'] 2-[4-(2-carboxylatoethyl)phenoxy]acetate]
;
_space_group_IT_number 2
_symmetry_cell_setting triclinic
_symmetry_space_group_name_Hall '-P 1'
_symmetry_space_group_name_H-M 'P -1'
_atom_sites_solution_hydrogens geom
_atom_sites_solution_primary direct
_atom_sites_solution_secondary difmap
_audit_creation_method SHELXL-97
_cell_angle_alpha 91.9300(10)
_cell_angle_beta 101.8320(10)
_cell_angle_gamma 94.0020(10)
_cell_formula_units_Z 1
_cell_length_a 7.1311(10)
_cell_length_b 7.6319(10)
_cell_length_c 10.4978(14)
_cell_measurement_reflns_used 3868
_cell_measurement_temperature 291(2)
_cell_measurement_theta_max 28.22
_cell_measurement_theta_min 2.68
_cell_volume 557.15(13)
_computing_cell_refinement 'SAINT (Bruker, 1998)'
_computing_data_collection 'SMART (Bruker, 1998)'
_computing_data_reduction 'SAINT (Bruker, 1998)'
_computing_molecular_graphics 'SHELXTL (Sheldrick, 2008)'
_computing_publication_material 'SHELXTL (Sheldrick, 2008)'
_computing_structure_refinement 'SHELXL97 (Sheldrick, 2008)'
_computing_structure_solution 'SHELXS97 (Sheldrick, 2008)'
_diffrn_ambient_temperature 291(2)
_diffrn_measured_fraction_theta_full 0.984
_diffrn_measured_fraction_theta_max 0.984
_diffrn_measurement_device_type 'Bruker SMART CCD'
_diffrn_measurement_method '\f and \w'
_diffrn_radiation_monochromator graphite
_diffrn_radiation_source 'fine-focus sealed tube'
_diffrn_radiation_type MoK\a
_diffrn_radiation_wavelength 0.71073
_diffrn_reflns_av_R_equivalents 0.0111
_diffrn_reflns_av_sigmaI/netI 0.0144
_diffrn_reflns_limit_h_max 8
_diffrn_reflns_limit_h_min -8
_diffrn_reflns_limit_k_max 9
_diffrn_reflns_limit_k_min -9
_diffrn_reflns_limit_l_max 12
_diffrn_reflns_limit_l_min -12
_diffrn_reflns_number 4108
_diffrn_reflns_theta_full 25.50
_diffrn_reflns_theta_max 25.50
_diffrn_reflns_theta_min 2.68
_exptl_absorpt_coefficient_mu 0.826
_exptl_absorpt_correction_T_max 0.8451
_exptl_absorpt_correction_T_min 0.6739
_exptl_absorpt_correction_type multi-scan
_exptl_absorpt_process_details '(SADABS; Sheldrick, 1996)'
_exptl_crystal_colour red
_exptl_crystal_density_diffrn 1.518
_exptl_crystal_density_method 'not measured'
_exptl_crystal_description block
_exptl_crystal_F_000 265
_exptl_crystal_size_max 0.50
_exptl_crystal_size_mid 0.41
_exptl_crystal_size_min 0.21
_refine_diff_density_max 0.613
_refine_diff_density_min -0.626
_refine_ls_extinction_method none
_refine_ls_goodness_of_fit_ref 1.061
_refine_ls_hydrogen_treatment constr
_refine_ls_matrix_type full
_refine_ls_number_parameters 176
_refine_ls_number_reflns 2036
_refine_ls_number_restraints 364
_refine_ls_restrained_S_all 1.035
_refine_ls_R_factor_all 0.0358
_refine_ls_R_factor_gt 0.0355
_refine_ls_shift/su_max 0.000
_refine_ls_shift/su_mean 0.000
_refine_ls_structure_factor_coef Fsqd
_refine_ls_weighting_details 'calc w=1/[\s^2^(Fo^2^)+(0.0304P)^2^+0.7695P] where P=(Fo^2^+2Fc^2^)/3'
_refine_ls_weighting_scheme calc
_refine_ls_wR_factor_gt 0.0852
_refine_ls_wR_factor_ref 0.0854
_reflns_number_gt 2008
_reflns_number_total 2036
_reflns_threshold_expression I>2\s(I)
_cod_data_source_file lh2836.cif
_cod_data_source_block I
_cod_depositor_comments
;
The following automatic conversions were performed:
'_symmetry_cell_setting' value 'Triclinic' changed to 'triclinic'
according to '/home/saulius/struct/CIF-dictionaries/cif_core.dic'
dictionary named 'cif_core.dic' version 2.4.1 from 2010-06-29.

Automatic conversion script
Id: cif_fix_enum 1527 2010-12-29 10:47:43Z saulius 

The following automatic conversions were performed:

'_symmetry_cell_setting' value 'Triclinic' changed to 'triclinic'
according to /home/saulius/struct/CIF-dictionaries/cif_core.dic
dictionary named 'cif_core.dic' version 2.4.1 from 2010-06-29.

Automatic conversion script
Id: cif_fix_values 1715 2011-07-08 13:25:40Z adriana 
;
_cod_database_code 2222397
_cod_database_fobs_code 2222397

loop_
_symmetry_equiv_pos_as_xyz
'x, y, z'
'-x, -y, -z'

loop_
_atom_site_type_symbol
_atom_site_label
_atom_site_fract_x
_atom_site_fract_y
_atom_site_fract_z
_atom_site_U_iso_or_equiv
_atom_site_adp_type
_atom_site_calc_flag
_atom_site_refinement_flags
_atom_site_occupancy
_atom_site_disorder_assembly
_atom_site_disorder_group
O O3 0.7094(13) 0.448(3) 0.8766(14) 0.0419(15) Uani d PDU 0.50 A 2
O O4 0.522(2) 0.2444(14) 0.9494(9) 0.0368(16) Uani d PDU 0.50 A 2
C C8 0.3511(11) 0.4124(10) 0.6667(8) 0.0635(11) Uani d PDU 0.50 A 2
H H8A 0.4539 0.4806 0.6385 0.076 Uiso calc PR 0.50 A 2
H H8B 0.3700 0.2890 0.6533 0.076 Uiso calc PR 0.50 A 2
C C6 0.5492(16) 0.370(3) 0.879(3) 0.0363(9) Uani d PDU 0.50 A 2
C C7 0.3670(11) 0.4520(12) 0.8095(7) 0.0522(14) Uani d PDU 0.50 A 2
H H7A 0.2547 0.4010 0.8376 0.063 Uiso calc PR 0.50 A 2
H H7B 0.3781 0.5780 0.8285 0.063 Uiso calc PR 0.50 A 2
C C9 0.1644(19) 0.451(2) 0.5829(11) 0.0583(13) Uani d PDU 0.50 A 2
C C10 0.1182(18) 0.3869(16) 0.4541(10) 0.0612(15) Uani d PDU 0.50 . 2
H H10 0.1933 0.3074 0.4232 0.073 Uiso calc PR 0.50 . 2
C C11 0.0411(14) 0.5566(15) 0.6274(14) 0.0575(17) Uani d PDU 0.50 . 2
H H11 0.0658 0.5913 0.7154 0.069 Uiso calc PR 0.50 . 2
O O3' 0.7312(13) 0.450(3) 0.9043(14) 0.0419(15) Uani d PDU 0.50 B 1
O O4' 0.513(2) 0.2290(14) 0.9156(9) 0.0368(16) Uani d PDU 0.50 B 1
C C6' 0.5648(17) 0.374(3) 0.876(3) 0.0363(9) Uani d PDU 0.50 B 1
C C7' 0.4168(11) 0.4553(12) 0.7713(8) 0.0522(14) Uani d PDU 0.50 B 1
H H7'1 0.3503 0.5373 0.8153 0.063 Uiso calc PR 0.50 B 1
H H7'2 0.4868 0.5234 0.7173 0.063 Uiso calc PR 0.50 B 1
O O5 0.2825(7) 0.3461(6) 0.6915(5) 0.0635(11) Uani d PDU 0.50 B 1
C C9' 0.1435(18) 0.435(2) 0.5964(11) 0.0583(13) Uani d PDU 0.50 B 1
C C10' 0.1492(18) 0.4241(16) 0.4648(9) 0.0612(15) Uani d PDU 0.50 . 1
H H10' 0.2554 0.3795 0.4403 0.073 Uiso calc PR 0.50 . 1
C C11' -0.0013(14) 0.5223(14) 0.6328(14) 0.0575(17) Uani d PDU 0.50 . 1
H H11' -0.0012 0.5453 0.7204 0.069 Uiso calc PR 0.50 . 1
Co Co1 0.0000 0.0000 0.0000 0.02210(13) Uani d S 1 . .
O O1 0.0283(2) 0.2722(2) -0.01206(18) 0.0396(4) Uani d . 1 . .
H H1W -0.0701 0.3243 -0.0349 0.059 Uiso d R 1 . .
H H2W 0.1207 0.3397 0.0241 0.059 Uiso d R 1 . .
O O2 0.2400(2) -0.0305(2) -0.08486(16) 0.0338(4) Uani d . 1 . .
H H3W 0.3136 0.0561 -0.0905 0.051 Uiso d R 1 . .
H H4W 0.2965 -0.1087 -0.0441 0.051 Uiso d R 1 . .
N N1 0.1824(3) 0.0139(3) 0.19142(17) 0.0288(4) Uani d . 1 . .
C C1 0.3560(3) 0.1002(3) 0.2175(2) 0.0341(5) Uani d . 1 . .
H H1 0.3934 0.1655 0.1524 0.041 Uiso calc R 1 . .
C C2 0.4835(3) 0.0981(3) 0.3358(2) 0.0356(6) Uani d . 1 . .
H H2 0.6033 0.1601 0.3483 0.043 Uiso calc R 1 . .
C C3 0.4332(3) 0.0036(3) 0.4357(2) 0.0285(5) Uani d . 1 . .
C C4 0.2514(4) -0.0850(5) 0.4090(3) 0.0557(9) Uani d . 1 . .
H H4 0.2096 -0.1502 0.4726 0.067 Uiso calc R 1 . .
C C5 0.1325(4) -0.0761(4) 0.2877(3) 0.0532(8) Uani d . 1 . .
H H5 0.0114 -0.1361 0.2725 0.064 Uiso calc R 1 . .

loop_
_atom_site_aniso_label
_atom_site_aniso_U_11
_atom_site_aniso_U_22
_atom_site_aniso_U_33
_atom_site_aniso_U_12
_atom_site_aniso_U_13
_atom_site_aniso_U_23
O3 0.0288(17) 0.0355(10) 0.050(5) -0.0043(18) -0.0169(18) 0.009(3)
O4 0.0306(14) 0.0374(17) 0.038(4) 0.0015(14) -0.005(3) 0.010(3)
C8 0.053(2) 0.056(2) 0.067(2) 0.0142(17) -0.0250(18) 0.0040(18)
C6 0.0301(17) 0.0288(13) 0.0428(15) 0.0016(14) -0.0095(18) 0.0037(10)
C7 0.044(3) 0.0434(16) 0.059(3) 0.006(2) -0.016(2) 0.011(2)
C9 0.044(2) 0.058(2) 0.065(2) 0.0198(19) -0.0110(16) -0.0018(17)
C10 0.042(3) 0.063(3) 0.072(2) 0.020(3) -0.0052(19) -0.016(2)
C11 0.047(3) 0.063(3) 0.059(2) 0.010(3) 0.001(2) -0.001(2)
O3' 0.0288(17) 0.0355(10) 0.050(5) -0.0043(18) -0.0169(18) 0.009(3)
O4' 0.0306(14) 0.0374(17) 0.038(4) 0.0015(14) -0.005(3) 0.010(3)
C6' 0.0301(17) 0.0288(13) 0.0428(15) 0.0016(14) -0.0095(18) 0.0037(10)
C7' 0.044(3) 0.0434(16) 0.059(3) 0.006(2) -0.016(2) 0.011(2)
O5 0.053(2) 0.056(2) 0.067(2) 0.0142(17) -0.0250(18) 0.0040(18)
C9' 0.044(2) 0.058(2) 0.065(2) 0.0198(19) -0.0110(16) -0.0018(17)
C10' 0.042(3) 0.063(3) 0.072(2) 0.020(3) -0.0052(19) -0.016(2)
C11' 0.047(3) 0.063(3) 0.059(2) 0.010(3) 0.001(2) -0.001(2)
Co1 0.0185(2) 0.0246(2) 0.0200(2) 0.00069(15) -0.00368(15) 0.00413(15)
O1 0.0309(9) 0.0260(8) 0.0538(11) -0.0002(7) -0.0092(8) 0.0043(8)
O2 0.0249(8) 0.0398(9) 0.0356(9) 0.0033(7) 0.0029(7) 0.0085(7)
N1 0.0246(9) 0.0354(10) 0.0226(9) 0.0004(8) -0.0041(7) 0.0048(8)
C1 0.0307(12) 0.0427(14) 0.0248(11) -0.0057(10) -0.0024(9) 0.0090(10)
C2 0.0279(12) 0.0450(14) 0.0281(12) -0.0084(10) -0.0052(9) 0.0073(10)
C3 0.0280(11) 0.0307(11) 0.0229(11) 0.0029(9) -0.0044(9) 0.0025(9)
C4 0.0417(15) 0.084(2) 0.0310(14) -0.0249(15) -0.0109(11) 0.0275(14)
C5 0.0352(14) 0.079(2) 0.0348(14) -0.0234(14) -0.0105(11) 0.0218(14)

loop_
_atom_type_symbol
_atom_type_description
_atom_type_scat_dispersion_real
_atom_type_scat_dispersion_imag
_atom_type_scat_source
C C 0.0033 0.0016 'International Tables Vol C Tables 4.2.6.8 and 6.1.1.4'
H H 0.0000 0.0000 'International Tables Vol C Tables 4.2.6.8 and 6.1.1.4'
N N 0.0061 0.0033 'International Tables Vol C Tables 4.2.6.8 and 6.1.1.4'
O O 0.0106 0.0060 'International Tables Vol C Tables 4.2.6.8 and 6.1.1.4'
Co Co 0.3494 0.9721 'International Tables Vol C Tables 4.2.6.8 and 6.1.1.4'

loop_
_geom_angle_atom_site_label_1
_geom_angle_atom_site_label_2
_geom_angle_atom_site_label_3
_geom_angle_site_symmetry_1
_geom_angle_site_symmetry_3
_geom_angle
_geom_angle_publ_flag
C9 C8 C7 . . 114.6(7) ?
C9 C8 H8A . . 108.6 ?
C7 C8 H8A . . 108.6 ?
C9 C8 H8B . . 108.6 ?
C7 C8 H8B . . 108.6 ?
H8A C8 H8B . . 107.6 ?
O3 C6 O4 . . 125.4(9) ?
O3 C6 C7 . . 118.0(7) ?
O4 C6 C7 . . 115.7(8) ?
C8 C7 C6 . . 106.0(13) ?
C8 C7 H7A . . 110.5 ?
C6 C7 H7A . . 110.5 ?
C8 C7 H7B . . 110.5 ?
C6 C7 H7B . . 110.5 ?
H7A C7 H7B . . 108.7 ?
C11 C9 C10 . . 118.6(7) ?
C11 C9 C8 . . 121.7(6) ?
C10 C9 C8 . . 119.5(5) ?
C11 C10 C9 2_566 . 119.0(12) ?
C11 C10 H10 2_566 . 120.5 ?
C9 C10 H10 . . 120.5 ?
C9 C11 C10 . 2_566 122.2(12) ?
C9 C11 H11 . . 118.9 ?
C10 C11 H11 2_566 . 118.9 ?
O4' C6' O3' . . 125.8(9) ?
O4' C6' C7' . . 116.6(7) ?
O3' C6' C7' . . 117.2(6) ?
O5 C7' C6' . . 118.2(10) ?
O5 C7' H7'1 . . 107.8 ?
C6' C7' H7'1 . . 107.8 ?
O5 C7' H7'2 . . 107.8 ?
C6' C7' H7'2 . . 107.8 ?
H7'1 C7' H7'2 . . 107.1 ?
C7' O5 C9' . . 114.6(8) ?
C11' C9' C10' . . 117.9(7) ?
C11' C9' O5 . . 121.8(6) ?
C10' C9' O5 . . 120.2(6) ?
C9' C10' C11' . 2_566 122.8(12) ?
C9' C10' H10' . . 118.6 ?
C11' C10' H10' 2_566 . 118.6 ?
C9' C11' C10' . 2_566 118.8(12) ?
C9' C11' H11' . . 120.6 ?
C10' C11' H11' 2_566 . 120.6 ?
O1 Co1 O1 2 . 180 y
O1 Co1 O2 2 2 91.66(7) ?
O1 Co1 O2 . 2 88.34(7) y
O1 Co1 O2 2 . 88.33(7) ?
O1 Co1 O2 . . 91.66(7) y
O2 Co1 O2 2 . 180 y
O1 Co1 N1 2 . 88.07(7) ?
O1 Co1 N1 . . 91.93(7) y
O2 Co1 N1 2 . 89.64(7) ?
O2 Co1 N1 . . 90.36(7) y
O1 Co1 N1 2 2 91.93(7) ?
O1 Co1 N1 . 2 88.07(7) y
O2 Co1 N1 2 2 90.36(7) ?
O2 Co1 N1 . 2 89.63(7) y
N1 Co1 N1 . 2 180 y
Co1 O1 H1W . . 118.4 ?
Co1 O1 H2W . . 126.8 ?
H1W O1 H2W . . 112.0 ?
Co1 O2 H3W . . 119.7 ?
Co1 O2 H4W . . 104.4 ?
H3W O2 H4W . . 112.1 ?
C1 N1 C5 . . 116.50(19) ?
C1 N1 Co1 . . 122.27(15) ?
C5 N1 Co1 . . 121.02(16) ?
N1 C1 C2 . . 123.7(2) ?
N1 C1 H1 . . 118.2 ?
C2 C1 H1 . . 118.2 ?
C1 C2 C3 . . 120.1(2) ?
C1 C2 H2 . . 119.9 ?
C3 C2 H2 . . 119.9 ?
C2 C3 C4 . . 116.2(2) ?
C2 C3 C3 . 2_656 121.9(3) ?
C4 C3 C3 . 2_656 121.9(3) ?
C5 C4 C3 . . 120.0(2) ?
C5 C4 H4 . . 120.0 ?
C3 C4 H4 . . 120.0 ?
N1 C5 C4 . . 123.5(2) ?
N1 C5 H5 . . 118.2 ?
C4 C5 H5 . . 118.2 ?

loop_
_geom_bond_atom_site_label_1
_geom_bond_atom_site_label_2
_geom_bond_site_symmetry_2
_geom_bond_distance
_geom_bond_publ_flag
O3 C6 . 1.257(6) ?
O4 C6 . 1.257(6) ?
C8 C9 . 1.491(13) ?
C8 C7 . 1.499(11) ?
C8 H8A . 0.9700 ?
C8 H8B . 0.9700 ?
C6 C7 . 1.540(8) ?
C7 H7A . 0.9700 ?
C7 H7B . 0.9700 ?
C9 C11 . 1.375(6) ?
C9 C10 . 1.387(7) ?
C10 C11 2_566 1.379(19) ?
C10 H10 . 0.9300 ?
C11 C10 2_566 1.379(19) ?
C11 H11 . 0.9300 ?
O3' C6' . 1.258(6) ?
O4' C6' . 1.255(6) ?
C6' C7' . 1.537(7) ?
C7' O5 . 1.352(10) ?
C7' H7'1 . 0.9700 ?
C7' H7'2 . 0.9700 ?
O5 C9' . 1.475(13) ?
C9' C11' . 1.377(6) ?
C9' C10' . 1.391(7) ?
C10' C11' 2_566 1.41(2) ?
C10' H10' . 0.9300 ?
C11' C10' 2_566 1.41(2) ?
C11' H11' . 0.9300 ?
Co1 O1 2 2.0840(16) ?
Co1 O1 . 2.0840(16) y
Co1 O2 2 2.1083(16) ?
Co1 O2 . 2.1083(16) y
Co1 N1 . 2.1530(17) y
Co1 N1 2 2.1531(17) ?
O1 H1W . 0.8271 ?
O1 H2W . 0.8245 ?
O2 H3W . 0.8262 ?
O2 H4W . 0.8251 ?
N1 C1 . 1.333(3) ?
N1 C5 . 1.334(3) ?
C1 C2 . 1.382(3) ?
C1 H1 . 0.9300 ?
C2 C3 . 1.385(3) ?
C2 H2 . 0.9300 ?
C3 C4 . 1.390(3) ?
C3 C3 2_656 1.489(4) ?
C4 C5 . 1.384(3) ?
C4 H4 . 0.9300 ?
C5 H5 . 0.9300 ?

loop_
_geom_hbond_atom_site_label_D
_geom_hbond_atom_site_label_H
_geom_hbond_atom_site_label_A
_geom_hbond_site_symmetry_A
_geom_hbond_distance_DH
_geom_hbond_distance_HA
_geom_hbond_distance_DA
_geom_hbond_angle_DHA
O2 H4W O4' 2_656 0.83 2.00 2.796(10) 161.1
O2 H4W O4 2_656 0.83 1.86 2.667(10) 165.4
O2 H3W O4 1_554 0.83 1.96 2.765(14) 162.8
O2 H3W O4' 1_554 0.83 1.86 2.678(14) 169.6
O1 H2W O3 2_666 0.82 2.07 2.868(16) 163.7
O1 H2W O3' 2_666 0.82 1.90 2.691(16) 160.6
O1 H1W O3 1_454 0.83 1.97 2.789(13) 168.6
O1 H1W O3' 1_454 0.83 1.79 2.612(14) 173.6

loop_
_geom_torsion_atom_site_label_1
_geom_torsion_atom_site_label_2
_geom_torsion_atom_site_label_3
_geom_torsion_atom_site_label_4
_geom_torsion_site_symmetry_1
_geom_torsion_site_symmetry_2
_geom_torsion_site_symmetry_3
_geom_torsion_site_symmetry_4
_geom_torsion
_geom_torsion_publ_flag
C9 C8 C7 C6 . . . . 168.9(10) ?
O3 C6 C7 C8 . . . . 76(3) ?
O4 C6 C7 C8 . . . . -114(2) ?
C7 C8 C9 C11 . . . . 17.1(18) ?
C7 C8 C9 C10 . . . . -167.0(13) ?
C11 C9 C10 C11 . . . 2_566 5(2) ?
C8 C9 C10 C11 . . . 2_566 -170.8(13) ?
C10 C9 C11 C10 . . . 2_566 -5(2) ?
C8 C9 C11 C10 . . . 2_566 170.5(13) ?
O4' C6' C7' O5 . . . . -27(3) ?
O3' C6' C7' O5 . . . . 146(2) ?
C6' C7' O5 C9' . . . . 178.6(13) ?
C7' O5 C9' C11' . . . . -74.6(15) ?
C7' O5 C9' C10' . . . . 109.2(15) ?
C11' C9' C10' C11' . . . 2_566 -8(2) ?
O5 C9' C10' C11' . . . 2_566 168.0(12) ?
C10' C9' C11' C10' . . . 2_566 8(2) ?
O5 C9' C11' C10' . . . 2_566 -168.3(12) ?
O1 Co1 N1 C1 2 . . . 128.1(2) ?
O1 Co1 N1 C1 . . . . -51.9(2) ?
O2 Co1 N1 C1 2 . . . -140.20(19) ?
O2 Co1 N1 C1 . . . . 39.80(19) ?
N1 Co1 N1 C1 2 . . . 66(3) ?
O1 Co1 N1 C5 2 . . . -46.4(2) ?
O1 Co1 N1 C5 . . . . 133.6(2) ?
O2 Co1 N1 C5 2 . . . 45.3(2) ?
O2 Co1 N1 C5 . . . . -134.7(2) ?
N1 Co1 N1 C5 2 . . . -109(3) ?
C5 N1 C1 C2 . . . . 1.0(4) ?
Co1 N1 C1 C2 . . . . -173.7(2) ?
N1 C1 C2 C3 . . . . -0.5(4) ?
C1 C2 C3 C4 . . . . -0.2(4) ?
C1 C2 C3 C3 . . . 2_656 179.5(3) ?
C2 C3 C4 C5 . . . . 0.3(5) ?
C3 C3 C4 C5 2_656 . . . -179.4(3) ?
C1 N1 C5 C4 . . . . -0.9(5) ?
Co1 N1 C5 C4 . . . . 173.9(3) ?
C3 C4 C5 N1 . . . . 0.3(6) ?
